data_2219013
loop_
_publ_author_name
'Shan, Shang'
'Wang, Wen-Long'
'Xie, Pei-Jin'
'Xu, Ying-Li'
'Wang, Shan-Heng'

_publ_section_title
;
 2-Methylbenzaldehyde 2-methylbenzylidenehydrazone
;
_journal_coeditor_code HB2750
_journal_issue 8
_journal_name_full 'Acta Crystallographica Section E'
_journal_page_first o1386
_journal_paper_doi 10.1107/S160053680801934X
_journal_volume 64
_journal_year 2008
_chemical_formula_iupac 'C16 H16 N2'
_chemical_formula_moiety 'C16 H16 N2'
_chemical_formula_sum 'C16 H16 N2'
_chemical_formula_weight 236.31
_chemical_name_systematic
;
2-Methylbenzaldehyde 2-methylbenzylidenehydrazone
;
_space_group_IT_number 14
_symmetry_cell_setting monoclinic
_symmetry_space_group_name_Hall '-P 2ybc'
_symmetry_space_group_name_H-M 'P 1 21/c 1'
_atom_sites_solution_hydrogens geom
_atom_sites_solution_primary direct
_atom_sites_solution_secondary difmap
_audit_creation_method SHELXL-97
_cell_angle_alpha 90.00
_cell_angle_beta 105.398(12)
_cell_angle_gamma 90.00
_cell_formula_units_Z 2
_cell_length_a 6.1578(11)
_cell_length_b 13.248(2)
_cell_length_c 8.8161(16)
_cell_measurement_reflns_used 2246
_cell_measurement_temperature 295(2)
_cell_measurement_theta_max 25.5
_cell_measurement_theta_min 3.0
_cell_volume 693.4(2)
_computing_cell_refinement 'PROCESS-AUTO (Rigaku, 1998)'
_computing_data_collection 'PROCESS-AUTO (Rigaku, 1998)'
_computing_data_reduction 'CrystalStructure (Rigaku/MSC, 2002)'
_computing_molecular_graphics 'ORTEP-3 for Windows (Farrugia, 1997)'
_computing_publication_material 'WinGX (Farrugia, 1999)'
_computing_structure_refinement 'SHELXL97 (Sheldrick, 2008)'
_computing_structure_solution 'SIR92 (Altomare <i>et al.</i>,  1993)'
_diffrn_ambient_temperature 295(2)
_diffrn_detector_area_resol_mean 10.00
_diffrn_measured_fraction_theta_full 0.995
_diffrn_measured_fraction_theta_max 0.995
_diffrn_measurement_device_type 'Rigaku R-AXIS RAPID IP'
_diffrn_measurement_method \w
_diffrn_radiation_monochromator graphite
_diffrn_radiation_source 'fine-focus sealed tube'
_diffrn_radiation_type MoK\a
_diffrn_radiation_wavelength 0.71073
_diffrn_reflns_av_R_equivalents 0.0198
_diffrn_reflns_av_sigmaI/netI 0.0184
_diffrn_reflns_limit_h_max 7
_diffrn_reflns_limit_h_min -7
_diffrn_reflns_limit_k_max 16
_diffrn_reflns_limit_k_min -15
_diffrn_reflns_limit_l_max 11
_diffrn_reflns_limit_l_min -11
_diffrn_reflns_number 5451
_diffrn_reflns_theta_full 27.00
_diffrn_reflns_theta_max 27.00
_diffrn_reflns_theta_min 2.85
_diffrn_standards_interval_count 0
_diffrn_standards_interval_time 0
_diffrn_standards_number 0
_exptl_absorpt_coefficient_mu 0.067
_exptl_absorpt_correction_type none
_exptl_crystal_colour yellow
_exptl_crystal_density_diffrn 1.132
_exptl_crystal_density_method 'not measured'
_exptl_crystal_description plate
_exptl_crystal_F_000 252
_exptl_crystal_size_max 0.32
_exptl_crystal_size_mid 0.28
_exptl_crystal_size_min 0.12
_refine_diff_density_max 0.117
_refine_diff_density_min -0.105
_refine_ls_extinction_coef 0.099(12)
_refine_ls_extinction_expression Fc^*^=kFc[1+0.001xFc^2^\l^3^/sin(2\q)]^-1/4^
_refine_ls_extinction_method 'SHELXL97 (Sheldrick, 2008)'
_refine_ls_goodness_of_fit_ref 1.097
_refine_ls_hydrogen_treatment constr
_refine_ls_matrix_type full
_refine_ls_number_parameters 84
_refine_ls_number_reflns 1503
_refine_ls_number_restraints 0
_refine_ls_restrained_S_all 1.097
_refine_ls_R_factor_all 0.0499
_refine_ls_R_factor_gt 0.0385
_refine_ls_shift/su_max 0.000
_refine_ls_shift/su_mean 0.000
_refine_ls_structure_factor_coef Fsqd
_refine_ls_weighting_details 'calc w=1/[\s^2^(Fo^2^)+(0.0537P)^2^+0.0481P] where P=(Fo^2^+2Fc^2^)/3'
_refine_ls_weighting_scheme calc
_refine_ls_wR_factor_gt 0.1079
_refine_ls_wR_factor_ref 0.1151
_reflns_number_gt 1168
_reflns_number_total 1503
_reflns_threshold_expression I>2\s(I)
_cod_data_source_file hb2750.cif
_cod_data_source_block I
_cod_original_sg_symbol_H-M 'P 21/c'
_cod_database_code 2219013
_cod_database_fobs_code 2219013

loop_
_symmetry_equiv_pos_as_xyz
'x, y, z'
'-x, y+1/2, -z+1/2'
'-x, -y, -z'
'x, -y-1/2, z-1/2'

loop_
_atom_site_type_symbol
_atom_site_label
_atom_site_fract_x
_atom_site_fract_y
_atom_site_fract_z
_atom_site_U_iso_or_equiv
_atom_site_adp_type
_atom_site_calc_flag
_atom_site_refinement_flags
_atom_site_occupancy
N N 0.03959(16) 0.45944(7) 0.05193(11) 0.0545(3) Uani d . 1
C C1 0.33920(18) 0.40583(8) 0.26999(12) 0.0495(3) Uani d . 1
C C2 0.56653(19) 0.41758(9) 0.35123(13) 0.0553(3) Uani d . 1
C C3 0.6648(2) 0.34407(11) 0.46155(15) 0.0731(4) Uani d . 1
H H3 0.8162 0.3499 0.5151 0.088 Uiso calc R 1
C C4 0.5435(3) 0.26319(11) 0.49318(18) 0.0813(5) Uani d . 1
H H4 0.6129 0.2158 0.5682 0.098 Uiso calc R 1
C C5 0.3198(3) 0.25229(10) 0.41412(16) 0.0754(4) Uani d . 1
H H5 0.2377 0.1977 0.4356 0.090 Uiso calc R 1
C C6 0.2186(2) 0.32277(9) 0.30309(14) 0.0617(4) Uani d . 1
H H6 0.0678 0.3151 0.2492 0.074 Uiso calc R 1
C C7 0.22666(19) 0.47938(8) 0.15044(13) 0.0514(3) Uani d . 1
H H7 0.2935 0.5419 0.1466 0.062 Uiso calc R 1
C C8 0.7057(2) 0.50502(11) 0.32086(16) 0.0720(4) Uani d . 1
H H8A 0.6477 0.5668 0.3517 0.108 Uiso calc R 1
H H8B 0.6986 0.5078 0.2108 0.108 Uiso calc R 1
H H8C 0.8593 0.4963 0.3807 0.108 Uiso calc R 1

loop_
_atom_site_aniso_label
_atom_site_aniso_U_11
_atom_site_aniso_U_22
_atom_site_aniso_U_33
_atom_site_aniso_U_12
_atom_site_aniso_U_13
_atom_site_aniso_U_23
N 0.0577(6) 0.0502(6) 0.0522(6) 0.0060(4) 0.0086(4) 0.0054(4)
C1 0.0564(6) 0.0494(6) 0.0427(6) 0.0049(5) 0.0129(5) -0.0008(5)
C2 0.0563(7) 0.0624(7) 0.0471(6) 0.0058(5) 0.0137(5) -0.0003(5)
C3 0.0655(8) 0.0849(10) 0.0623(8) 0.0139(7) 0.0055(6) 0.0119(7)
C4 0.0945(11) 0.0741(9) 0.0686(9) 0.0164(8) 0.0097(8) 0.0235(7)
C5 0.0976(11) 0.0571(8) 0.0700(9) -0.0035(7) 0.0198(8) 0.0121(6)
C6 0.0682(8) 0.0567(7) 0.0570(7) -0.0038(6) 0.0112(6) 0.0030(5)
C7 0.0549(6) 0.0492(6) 0.0495(6) 0.0012(5) 0.0126(5) 0.0009(5)
C8 0.0568(7) 0.0860(10) 0.0711(8) -0.0059(6) 0.0135(6) 0.0053(7)

loop_
_atom_type_symbol
_atom_type_description
_atom_type_scat_dispersion_real
_atom_type_scat_dispersion_imag
_atom_type_scat_source
C C 0.0033 0.0016 'International Tables Vol C Tables 4.2.6.8 and 6.1.1.4'
H H 0.0000 0.0000 'International Tables Vol C Tables 4.2.6.8 and 6.1.1.4'
N N 0.0061 0.0033 'International Tables Vol C Tables 4.2.6.8 and 6.1.1.4'

loop_
_geom_angle_atom_site_label_1
_geom_angle_atom_site_label_2
_geom_angle_atom_site_label_3
_geom_angle_site_symmetry_3
_geom_angle
C7 N N 3_565 112.25(11)
C6 C1 C2 . 119.57(10)
C6 C1 C7 . 119.74(10)
C2 C1 C7 . 120.70(10)
C3 C2 C1 . 117.90(12)
C3 C2 C8 . 119.92(11)
C1 C2 C8 . 122.18(10)
C4 C3 C2 . 121.77(13)
C4 C3 H3 . 119.1
C2 C3 H3 . 119.1
C5 C4 C3 . 120.20(12)
C5 C4 H4 . 119.9
C3 C4 H4 . 119.9
C4 C5 C6 . 119.48(13)
C4 C5 H5 . 120.3
C6 C5 H5 . 120.3
C5 C6 C1 . 121.08(12)
C5 C6 H6 . 119.5
C1 C6 H6 . 119.5
N C7 C1 . 121.44(11)
N C7 H7 . 119.3
C1 C7 H7 . 119.3
C2 C8 H8A . 109.5
C2 C8 H8B . 109.5
H8A C8 H8B . 109.5
C2 C8 H8C . 109.5
H8A C8 H8C . 109.5
H8B C8 H8C . 109.5

loop_
_geom_bond_atom_site_label_1
_geom_bond_atom_site_label_2
_geom_bond_site_symmetry_2
_geom_bond_distance
N C7 . 1.2727(14)
N N 3_565 1.4121(17)
C1 C6 . 1.4007(16)
C1 C2 . 1.4016(16)
C1 C7 . 1.4672(15)
C2 C3 . 1.3956(17)
C2 C8 . 1.5065(17)
C3 C4 . 1.3761(19)
C3 H3 . 0.9300
C4 C5 . 1.376(2)
C4 H4 . 0.9300
C5 C6 . 1.3764(17)
C5 H5 . 0.9300
C6 H6 . 0.9300
C7 H7 . 0.9300
C8 H8A . 0.9600
C8 H8B . 0.9600
C8 H8C . 0.9600
